data_1512425
loop_
_publ_author_name
'Kenichi Ogataa'
'Yoshitaka Yamaguchia'
'Youji Kuriharaa'
'Kazuyoshi Uedaa'
'Hirotaka Nagaob'
'Takashi Ito'

_publ_contact_author_email yyama@ynu.ac.jp
_publ_contact_author_fax 'ENTER FAX NUMBER'
_publ_contact_author_name 'Yoshitaka YAMAGUCHI'
_publ_contact_author_phone 'ENTER PHONE NUMBER'
_publ_section_title
;
 Twisted coordination mode of bis(N-heterocyclic carbene) ligands in
 octahedral geometry of group 6 transition metal complexes: Synthesis,
 structure, and reactivity
;
_journal_name_full
;
Inorganica Chimica Acta
;
_journal_page_first 199
_journal_page_last 209
_journal_paper_doi 10.1016/j.ica.2012.04.027
_journal_volume 390
_journal_year 2012
_chemical_formula_moiety 'C17 H25 Mo N4 O6 P'
_chemical_formula_sum 'C17 H25 Mo N4 O6 P'
_chemical_formula_weight 508.32
_space_group_IT_number 14
_symmetry_cell_setting monoclinic
_symmetry_Int_Tables_number 14
_symmetry_space_group_name_Hall '-P 2yn'
_symmetry_space_group_name_H-M 'P 1 21/n 1'
_atom_sites_solution_hydrogens geom
_atom_sites_solution_primary direct
_atom_sites_solution_secondary difmap
_audit_creation_date 2010-11-12
_audit_creation_method 'by CrystalStructure 4.0'
_cell_angle_alpha 90.0000
_cell_angle_beta 96.52(7)
_cell_angle_gamma 90.0000
_cell_formula_units_Z 4
_cell_length_a 9.633(7)
_cell_length_b 14.182(9)
_cell_length_c 15.500(14)
_cell_measurement_reflns_used 25
_cell_measurement_temperature 223
_cell_measurement_theta_max 14.99
_cell_measurement_theta_min 14.79
_cell_volume 2104(3)
_computing_cell_refinement 'MSC/AFC Diffractometer Control'
_computing_data_collection 'MSC/AFC Diffractometer Control (Rigaku, 1998)'
_computing_data_reduction 'MSC/AFC Diffractometer Control'
_computing_molecular_graphics 'CrystalStructure 4.0'
_computing_publication_material 'CrystalStructure 4.0 (Rigaku, 2010)'
_computing_structure_refinement 'CRYSTALS (Carruthers, et al., 1999)'
_computing_structure_solution SIR97
_diffrn_ambient_temperature 223
_diffrn_measured_fraction_theta_full 0.998
_diffrn_measured_fraction_theta_max 0.998
_diffrn_measurement_device_type 'Rigaku AFC7R'
_diffrn_measurement_method \w-2\q
_diffrn_radiation_type 'Mo K\a'
_diffrn_radiation_wavelength 0.71069
_diffrn_reflns_av_R_equivalents 0.1116
_diffrn_reflns_limit_h_max 12
_diffrn_reflns_limit_h_min 0
_diffrn_reflns_limit_k_max 18
_diffrn_reflns_limit_k_min -18
_diffrn_reflns_limit_l_max 20
_diffrn_reflns_limit_l_min -20
_diffrn_reflns_number 10019
_diffrn_reflns_theta_full 27.52
_diffrn_reflns_theta_max 27.52
_diffrn_standards_decay_% 6.695
_diffrn_standards_interval_count 150
_diffrn_standards_number 3
_exptl_absorpt_coefficient_mu 0.739
_exptl_absorpt_correction_type none
_exptl_crystal_colour yellow
_exptl_crystal_density_diffrn 1.605
_exptl_crystal_density_method 'not measured'
_exptl_crystal_description needle
_exptl_crystal_F_000 1040.00
_exptl_crystal_size_max 0.250
_exptl_crystal_size_mid 0.130
_exptl_crystal_size_min 0.130
_refine_diff_density_max 2.090
_refine_diff_density_min -2.440
_refine_ls_extinction_method none
_refine_ls_goodness_of_fit_ref 0.896
_refine_ls_hydrogen_treatment constr
_refine_ls_number_parameters 287
_refine_ls_number_reflns 4839
_refine_ls_R_factor_gt 0.0579
_refine_ls_shift/su_max 0.000
_refine_ls_structure_factor_coef Fsqd
_refine_ls_weighting_details 'w = 1/[0.0041Fo^2^ + 1.0000\s(Fo^2^)]/(4Fo^2^)'
_refine_ls_weighting_scheme calc
_refine_ls_wR_factor_ref 0.1883
_reflns_number_gt 3033
_reflns_number_total 4839
_reflns_threshold_expression F^2^>2.0\s(F^2^)
_cod_data_source_file ICA-2012-390-199-209-5.cif
_cod_data_source_block 4c-Mo
_cod_database_code 1512425

loop_
_symmetry_equiv_pos_site_id
_symmetry_equiv_pos_as_xyz
1 +X,+Y,+Z
2 1/2-X,1/2+Y,1/2-Z
3 -X,-Y,-Z
4 1/2+X,1/2-Y,1/2+Z

loop_
_atom_site_label
_atom_site_type_symbol
_atom_site_fract_x
_atom_site_fract_y
_atom_site_fract_z
_atom_site_U_iso_or_equiv
_atom_site_adp_type
_atom_site_occupancy
_atom_site_symmetry_multiplicity
_atom_site_calc_flag
_atom_site_refinement_flags
Mo1 Mo 0.37303(4) 0.25314(3) 0.11854(2) 0.02113(13) Uani 1.0 4 d .
P1 P 0.38198(13) 0.27745(10) 0.27796(8) 0.0268(3) Uani 1.0 4 d .
O1 O 0.1177(4) 0.3879(3) 0.0739(3) 0.0446(12) Uani 1.0 4 d .
O2 O 0.1211(4) 0.1149(3) 0.1262(3) 0.0428(12) Uani 1.0 4 d .
O3 O 0.3449(5) 0.2317(3) -0.0837(3) 0.0400(11) Uani 1.0 4 d .
O4 O 0.5036(4) 0.3436(3) 0.3222(3) 0.0372(10) Uani 1.0 4 d .
O5 O 0.2501(4) 0.3322(3) 0.3112(3) 0.0379(10) Uani 1.0 4 d .
O6 O 0.3768(4) 0.1893(3) 0.3429(3) 0.0415(11) Uani 1.0 4 d .
N1 N 0.5295(5) 0.0443(3) 0.1248(3) 0.0318(11) Uani 1.0 4 d .
N2 N 0.6813(4) 0.1458(4) 0.1748(3) 0.0317(11) Uani 1.0 4 d .
N3 N 0.6438(5) 0.3782(4) 0.0654(3) 0.0345(12) Uani 1.0 4 d .
N4 N 0.5092(5) 0.4698(3) 0.1272(3) 0.0358(12) Uani 1.0 4 d .
C1 C 0.2159(5) 0.3412(4) 0.0932(3) 0.0276(12) Uani 1.0 4 d .
C2 C 0.2206(5) 0.1618(4) 0.1251(3) 0.0290(13) Uani 1.0 4 d .
C3 C 0.3588(5) 0.2362(3) -0.0083(3) 0.0243(12) Uani 1.0 4 d .
C4 C 0.5457(5) 0.1398(4) 0.1413(3) 0.0268(12) Uani 1.0 4 d .
C5 C 0.6502(6) -0.0047(4) 0.1484(4) 0.0416(16) Uani 1.0 4 d .
C6 C 0.7478(6) 0.0578(5) 0.1787(4) 0.0443(17) Uani 1.0 4 d .
C7 C 0.4013(6) -0.0012(4) 0.0862(4) 0.0395(16) Uani 1.0 4 d .
C8 C 0.7589(6) 0.2331(5) 0.1942(4) 0.0382(15) Uani 1.0 4 d .
C9 C 0.8282(7) 0.2660(5) 0.1160(4) 0.0432(16) Uani 1.0 4 d .
C10 C 0.7203(6) 0.2949(5) 0.0408(4) 0.0372(14) Uani 1.0 4 d .
C11 C 0.5261(6) 0.3776(4) 0.1065(3) 0.0290(13) Uani 1.0 4 d .
C12 C 0.6977(7) 0.4687(5) 0.0607(4) 0.0462(17) Uani 1.0 4 d .
C13 C 0.6122(7) 0.5257(5) 0.0989(4) 0.0501(18) Uani 1.0 4 d .
C14 C 0.3972(6) 0.5099(4) 0.1722(4) 0.0454(17) Uani 1.0 4 d .
C15 C 0.5127(7) 0.3686(5) 0.4137(4) 0.0481(18) Uani 1.0 4 d .
C16 C 0.1139(6) 0.2946(5) 0.2920(4) 0.0442(17) Uani 1.0 4 d .
C17 C 0.4791(7) 0.1155(5) 0.3449(5) 0.058(2) Uani 1.0 4 d .
H1 H 0.6617 -0.0696 0.1444 0.0502 Uiso 1.0 4 calc R
H2 H 0.8414 0.0462 0.1974 0.0529 Uiso 1.0 4 calc R
H3 H 0.3482 0.0422 0.0479 0.0479 Uiso 1.0 4 calc R
H4 H 0.4246 -0.0556 0.0539 0.0481 Uiso 1.0 4 calc R
H5 H 0.3467 -0.0203 0.1312 0.0480 Uiso 1.0 4 calc R
H6 H 0.6936 0.2806 0.2098 0.0453 Uiso 1.0 4 calc R
H7 H 0.8279 0.2209 0.2436 0.0453 Uiso 1.0 4 calc R
H8 H 0.8882 0.3192 0.1331 0.0520 Uiso 1.0 4 calc R
H9 H 0.8842 0.2143 0.0979 0.0521 Uiso 1.0 4 calc R
H10 H 0.6519 0.2456 0.0261 0.0455 Uiso 1.0 4 calc R
H11 H 0.7628 0.3123 -0.0108 0.0453 Uiso 1.0 4 calc R
H12 H 0.7780 0.4862 0.0366 0.0548 Uiso 1.0 4 calc R
H13 H 0.6194 0.5908 0.1054 0.0587 Uiso 1.0 4 calc R
H14 H 0.4349 0.5590 0.2105 0.0533 Uiso 1.0 4 calc R
H15 H 0.3252 0.5354 0.1309 0.0534 Uiso 1.0 4 calc R
H16 H 0.3586 0.4612 0.2053 0.0534 Uiso 1.0 4 calc R
H17 H 0.5226 0.3124 0.4484 0.0575 Uiso 1.0 4 calc R
H18 H 0.5925 0.4085 0.4281 0.0575 Uiso 1.0 4 calc R
H19 H 0.4296 0.4016 0.4251 0.0575 Uiso 1.0 4 calc R
H20 H 0.0485 0.3349 0.3165 0.0539 Uiso 1.0 4 calc R
H21 H 0.0907 0.2916 0.2301 0.0540 Uiso 1.0 4 calc R
H22 H 0.1097 0.2325 0.3161 0.0540 Uiso 1.0 4 calc R
H23 H 0.4680 0.0803 0.2916 0.0710 Uiso 1.0 4 calc R
H24 H 0.5699 0.1443 0.3521 0.0710 Uiso 1.0 4 calc R
H25 H 0.4702 0.0738 0.3927 0.0710 Uiso 1.0 4 calc R

loop_
_atom_site_aniso_label
_atom_site_aniso_U_11
_atom_site_aniso_U_22
_atom_site_aniso_U_33
_atom_site_aniso_U_12
_atom_site_aniso_U_13
_atom_site_aniso_U_23
Mo1 0.0262(3) 0.0194(3) 0.0183(3) -0.00060(15) 0.00443(15) 0.00056(14)
P1 0.0321(7) 0.0274(7) 0.0217(6) -0.0005(6) 0.0063(5) -0.0000(5)
O1 0.037(2) 0.036(3) 0.060(3) 0.0088(19) 0.0061(19) 0.010(2)
O2 0.039(2) 0.039(3) 0.052(3) -0.0117(19) 0.0092(18) 0.0009(19)
O3 0.057(3) 0.039(2) 0.0250(18) -0.0063(19) 0.0078(17) -0.0037(16)
O4 0.0399(19) 0.046(3) 0.0263(17) -0.0096(18) 0.0060(15) -0.0042(16)
O5 0.038(2) 0.039(3) 0.038(2) 0.0020(17) 0.0094(16) -0.0124(17)
O6 0.050(3) 0.039(3) 0.037(2) 0.003(2) 0.0156(17) 0.0097(18)
N1 0.044(3) 0.023(2) 0.029(2) 0.0046(19) 0.0072(18) -0.0028(17)
N2 0.031(2) 0.036(3) 0.028(2) 0.0121(19) 0.0031(17) -0.0023(18)
N3 0.039(3) 0.042(3) 0.023(2) -0.014(2) 0.0037(17) 0.0063(18)
N4 0.048(3) 0.026(3) 0.031(3) -0.005(2) -0.003(2) 0.0033(18)
C1 0.032(3) 0.023(3) 0.028(3) -0.004(2) 0.0062(19) 0.001(2)
C2 0.033(3) 0.026(3) 0.028(3) 0.010(3) 0.0019(19) 0.005(2)
C3 0.031(3) 0.017(3) 0.026(3) 0.0044(19) 0.0057(18) 0.0019(18)
C4 0.033(3) 0.030(3) 0.019(2) 0.003(3) 0.0086(19) 0.0025(19)
C5 0.052(4) 0.033(4) 0.040(3) 0.017(3) 0.008(3) 0.000(3)
C6 0.041(3) 0.049(4) 0.042(4) 0.015(3) 0.001(3) -0.001(3)
C7 0.049(3) 0.025(3) 0.045(4) -0.000(3) 0.012(3) -0.003(3)
C8 0.036(3) 0.048(4) 0.030(3) -0.001(3) -0.001(3) -0.002(3)
C9 0.034(3) 0.051(4) 0.046(4) -0.011(3) 0.007(3) -0.007(3)
C10 0.038(3) 0.049(4) 0.027(3) -0.009(3) 0.013(2) -0.001(3)
C11 0.041(3) 0.022(3) 0.023(3) -0.005(2) -0.002(2) -0.0009(19)
C12 0.054(4) 0.050(4) 0.033(3) -0.026(3) -0.002(3) 0.013(3)
C13 0.073(5) 0.030(3) 0.044(4) -0.032(3) -0.009(3) 0.005(3)
C14 0.060(4) 0.025(3) 0.048(4) -0.005(3) -0.006(3) -0.011(3)
C15 0.052(4) 0.064(5) 0.027(3) -0.009(3) 0.001(3) -0.011(3)
C16 0.037(3) 0.058(4) 0.040(3) -0.004(3) 0.013(3) -0.019(3)
C17 0.079(5) 0.055(5) 0.043(4) 0.028(4) 0.023(4) 0.022(3)

loop_
_atom_type_symbol
_atom_type_description
_atom_type_scat_dispersion_real
_atom_type_scat_dispersion_imag
_atom_type_scat_source
C C 0.003 0.002
;
International Tables for Crystallography
(1992, Vol. C, Tables 4.2.6.8 and 6.1.1.4)
;
H H 0.000 0.000
;
International Tables for Crystallography
(1992, Vol. C, Table 6.1.1.4)
;
Mo Mo -1.683 0.686
;
International Tables for Crystallography
(1992, Vol. C, Tables 4.2.6.8 and 6.1.1.4)
;
N N 0.006 0.003
;
International Tables for Crystallography
(1992, Vol. C, Tables 4.2.6.8 and 6.1.1.4)
;
O O 0.011 0.006
;
International Tables for Crystallography
(1992, Vol. C, Tables 4.2.6.8 and 6.1.1.4)
;
P P 0.102 0.094
;
International Tables for Crystallography
(1992, Vol. C, Tables 4.2.6.8 and 6.1.1.4)
;

loop_
_geom_angle_atom_site_label_1
_geom_angle_atom_site_label_2
_geom_angle_atom_site_label_3
_geom_angle
_geom_angle_publ_flag
P1 Mo1 C1 92.85(15) yes
P1 Mo1 C2 88.94(16) yes
P1 Mo1 C3 177.80(15) yes
P1 Mo1 C4 90.07(13) yes
P1 Mo1 C11 91.38(13) yes
C1 Mo1 C2 82.3(3) yes
C1 Mo1 C3 85.0(2) yes
C1 Mo1 C4 174.93(19) yes
C1 Mo1 C11 89.0(2) yes
C2 Mo1 C3 90.2(2) yes
C2 Mo1 C4 93.6(2) yes
C2 Mo1 C11 171.31(19) yes
C3 Mo1 C4 92.01(19) yes
C3 Mo1 C11 89.14(19) yes
C4 Mo1 C11 95.10(19) yes
Mo1 P1 O4 116.73(16) yes
Mo1 P1 O5 116.24(15) yes
Mo1 P1 O6 120.91(16) yes
O4 P1 O5 98.4(2) yes
O4 P1 O6 105.2(2) yes
O5 P1 O6 95.3(3) yes
P1 O4 C15 121.5(4) yes
P1 O5 C16 119.6(4) yes
P1 O6 C17 120.6(4) yes
C4 N1 C5 111.9(5) yes
C4 N1 C7 125.5(4) yes
C5 N1 C7 122.6(5) yes
C4 N2 C6 112.2(5) yes
C4 N2 C8 125.6(5) yes
C6 N2 C8 121.7(5) yes
C10 N3 C11 125.9(5) yes
C10 N3 C12 122.0(5) yes
C11 N3 C12 111.4(5) yes
C11 N4 C13 111.5(5) yes
C11 N4 C14 126.9(5) yes
C13 N4 C14 121.6(5) yes
Mo1 C1 O1 174.6(5) yes
Mo1 C2 O2 173.2(5) yes
Mo1 C3 O3 175.4(4) yes
Mo1 C4 N1 126.1(4) yes
Mo1 C4 N2 131.5(4) yes
N1 C4 N2 102.4(5) yes
N1 C5 C6 107.4(5) yes
N2 C6 C5 106.0(5) yes
N2 C8 C9 110.8(5) yes
C8 C9 C10 111.6(5) yes
N3 C10 C9 109.7(5) yes
Mo1 C11 N3 127.7(4) yes
Mo1 C11 N4 128.2(4) yes
N3 C11 N4 103.5(5) yes
N3 C12 C13 106.4(6) yes
N4 C13 C12 107.1(6) yes
N1 C5 H1 126.090 no
C6 C5 H1 126.520 no
N2 C6 H2 126.432 no
C5 C6 H2 127.544 no
N1 C7 H3 109.652 no
N1 C7 H4 109.365 no
N1 C7 H5 109.484 no
H3 C7 H4 109.440 no
H3 C7 H5 109.441 no
H4 C7 H5 109.445 no
N2 C8 H6 107.967 no
N2 C8 H7 107.506 no
C9 C8 H6 109.945 no
C9 C8 H7 111.129 no
H6 C8 H7 109.389 no
C8 C9 H8 108.799 no
C8 C9 H9 107.897 no
C10 C9 H8 109.374 no
C10 C9 H9 109.614 no
H8 C9 H9 109.484 no
N3 C10 H10 107.106 no
N3 C10 H11 106.350 no
C9 C10 H10 111.713 no
C9 C10 H11 112.520 no
H10 C10 H11 109.160 no
N3 C12 H12 126.798 no
C13 C12 H12 126.781 no
N4 C13 H13 125.654 no
C12 C13 H13 127.206 no
N4 C14 H14 109.241 no
N4 C14 H15 110.214 no
N4 C14 H16 109.042 no
H14 C14 H15 109.442 no
H14 C14 H16 109.446 no
H15 C14 H16 109.440 no
O4 C15 H17 109.489 no
O4 C15 H18 109.226 no
O4 C15 H19 109.781 no
H17 C15 H18 109.441 no
H17 C15 H19 109.442 no
H18 C15 H19 109.448 no
O5 C16 H20 109.065 no
O5 C16 H21 109.403 no
O5 C16 H22 110.031 no
H20 C16 H21 109.441 no
H20 C16 H22 109.445 no
H21 C16 H22 109.440 no
O6 C17 H23 110.555 no
O6 C17 H24 107.821 no
O6 C17 H25 110.106 no
H23 C17 H24 109.444 no
H23 C17 H25 109.445 no
H24 C17 H25 109.442 no

loop_
_geom_bond_atom_site_label_1
_geom_bond_atom_site_label_2
_geom_bond_distance
_geom_bond_publ_flag
Mo1 P1 2.487(3) yes
Mo1 C1 1.967(5) yes
Mo1 C2 1.969(6) yes
Mo1 C3 1.970(5) yes
Mo1 C4 2.311(5) yes
Mo1 C11 2.321(5) yes
P1 O4 1.593(4) yes
P1 O5 1.622(4) yes
P1 O6 1.610(5) yes
O1 C1 1.166(6) yes
O2 C2 1.169(7) yes
O3 C3 1.162(7) yes
O4 C15 1.456(7) yes
O5 C16 1.416(7) yes
O6 C17 1.435(8) yes
N1 C4 1.384(7) yes
N1 C5 1.368(7) yes
N1 C7 1.461(7) yes
N2 C4 1.353(6) yes
N2 C6 1.401(8) yes
N2 C8 1.460(8) yes
N3 C10 1.465(8) yes
N3 C11 1.362(7) yes
N3 C12 1.390(8) yes
N4 C11 1.361(7) yes
N4 C13 1.380(8) yes
N4 C14 1.463(8) yes
C5 C6 1.338(8) yes
C8 C9 1.522(9) yes
C9 C10 1.527(8) yes
C12 C13 1.338(9) yes
C5 H1 0.930 no
C6 H2 0.930 no
C7 H3 0.960 no
C7 H4 0.960 no
C7 H5 0.960 no
C8 H6 0.970 no
C8 H7 0.970 no
C9 H8 0.970 no
C9 H9 0.970 no
C10 H10 0.970 no
C10 H11 0.970 no
C12 H12 0.930 no
C13 H13 0.930 no
C14 H14 0.960 no
C14 H15 0.960 no
C14 H16 0.960 no
C15 H17 0.960 no
C15 H18 0.960 no
C15 H19 0.960 no
C16 H20 0.960 no
C16 H21 0.960 no
C16 H22 0.960 no
C17 H23 0.960 no
C17 H24 0.960 no
C17 H25 0.960 no

loop_
_geom_contact_atom_site_label_1
_geom_contact_atom_site_label_2
_geom_contact_distance
_geom_contact_publ_flag
_geom_contact_site_symmetry_2
O1 C2 3.422(7) no .
O1 C3 3.510(7) no .
O1 C14 3.411(7) no .
O2 C1 3.392(7) no .
O2 C7 3.280(7) no .
O3 C1 3.498(7) no .
O4 N4 3.518(6) no .
O4 C11 3.409(7) no .
O4 C14 3.388(7) no .
O4 C17 3.265(9) no .
O5 C1 3.361(7) no .
O5 C15 2.877(7) no .
O6 C2 3.558(7) no .
O6 C15 3.010(8) no .
O6 C16 2.969(7) no .
N1 C2 3.411(7) no .
N1 C8 3.559(8) no .
N2 C7 3.559(7) no .
N2 C10 3.017(8) no .
N2 C17 3.478(9) no .
N3 C3 3.490(7) no .
N3 C8 2.992(8) no .
N3 C14 3.572(8) no .
N4 C1 3.354(7) no .
N4 C10 3.564(8) no .
C1 C14 3.129(8) no .
C1 C16 3.404(8) no .
C2 C7 2.996(8) no .
C2 C16 3.449(9) no .
C3 C10 3.577(8) no .
C4 C9 3.317(9) no .
C4 C10 3.270(8) no .
C4 C17 3.308(9) no .
C5 C8 3.579(9) no .
C6 C7 3.579(8) no .
C6 C9 3.229(9) no .
C8 C11 3.224(8) no .
C9 C11 3.302(9) no .
C9 C12 3.215(9) no .
C10 C13 3.580(9) no .
C12 C14 3.582(10) no .
O1 C9 3.407(8) no 1_455
O1 C12 3.535(8) no 3_665
O2 C9 3.532(8) no 1_455
O2 C14 3.484(8) no 2_545
O2 C15 3.349(7) no 4_454
O3 C5 3.374(8) no 3_655
O3 C8 3.485(7) no 4_454
O3 C13 3.476(8) no 3_665
O3 C15 3.498(8) no 4_454
O3 C16 3.422(8) no 4_554
O5 C7 3.281(7) no 2_555
O6 C10 3.575(8) no 4_455
N1 C7 3.465(8) no 3_655
N4 C12 3.450(8) no 3_665
N4 C13 3.567(8) no 3_665
C5 O3 3.374(8) no 3_655
C6 C13 3.585(9) no 2_645
C7 O5 3.281(7) no 2_545
C7 N1 3.465(8) no 3_655
C7 C7 3.450(9) no 3_655
C7 C16 3.470(9) no 2_545
C8 O3 3.485(7) no 4_555
C9 O1 3.407(8) no 1_655
C9 O2 3.532(8) no 1_655
C10 O6 3.575(8) no 4_554
C11 C13 3.580(8) no 3_665
C12 O1 3.535(8) no 3_665
C12 N4 3.450(8) no 3_665
C13 O3 3.476(8) no 3_665
C13 N4 3.567(8) no 3_665
C13 C6 3.585(9) no 2_655
C13 C11 3.580(8) no 3_665
C14 O2 3.484(8) no 2_555
C15 O2 3.349(7) no 4_555
C15 O3 3.498(8) no 4_555
C16 O3 3.422(8) no 4_455
C16 C7 3.470(9) no 2_555
Mo1 H3 3.1854 no .
Mo1 H6 3.2707 no .
Mo1 H10 3.1866 no .
Mo1 H16 3.2521 no .
Mo1 H21 3.4281 no .
P1 H6 3.2941 no .
P1 H16 2.8381 no .
P1 H17 2.8711 no .
P1 H18 3.4516 no .
P1 H19 2.8757 no .
P1 H20 3.4309 no .
P1 H21 2.8263 no .
P1 H22 2.8260 no .
P1 H23 2.9165 no .
P1 H24 2.7726 no .
P1 H25 3.4474 no .
O1 H15 2.9586 no .
O1 H16 3.0891 no .
O1 H21 2.8179 no .
O2 H3 2.8152 no .
O2 H5 2.8919 no .
O2 H21 3.0114 no .
O2 H22 3.3957 no .
O3 H3 3.3719 no .
O3 H10 3.2462 no .
O4 H6 2.8120 no .
O4 H14 3.5370 no .
O4 H16 2.7280 no .
O4 H24 2.9221 no .
O5 H16 2.7438 no .
O5 H17 3.1966 no .
O5 H19 2.5255 no .
O6 H17 2.6780 no .
O6 H19 3.2859 no .
O6 H21 3.4151 no .
O6 H22 2.6316 no .
N1 H2 3.0860 no .
N1 H10 3.5059 no .
N1 H23 2.7650 no .
N2 H1 3.0938 no .
N2 H8 3.2757 no .
N2 H9 2.5902 no .
N2 H10 2.6914 no .
N2 H23 3.0351 no .
N2 H24 3.0622 no .
N3 H6 2.6296 no .
N3 H8 2.6042 no .
N3 H9 3.2795 no .
N3 H13 3.0919 no .
N4 H6 3.3890 no .
N4 H12 3.0909 no .
C1 H15 2.9830 no .
C1 H16 2.6952 no .
C1 H21 2.6530 no .
C2 H3 2.4812 no .
C2 H5 2.8509 no .
C2 H21 2.8396 no .
C2 H22 3.4096 no .
C2 H23 3.5038 no .
C3 H3 2.8918 no .
C3 H10 2.8163 no .
C4 H1 3.1723 no .
C4 H2 3.1737 no .
C4 H3 2.6468 no .
C4 H4 3.2433 no .
C4 H5 2.9643 no .
C4 H6 2.6071 no .
C4 H7 3.2009 no .
C4 H9 3.5635 no .
C4 H10 2.6272 no .
C4 H23 2.6635 no .
C4 H24 3.2490 no .
C5 H3 3.2093 no .
C5 H4 2.5821 no .
C5 H5 2.9139 no .
C5 H23 3.2166 no .
C6 H6 3.2466 no .
C6 H7 2.6044 no .
C6 H9 2.9313 no .
C6 H23 3.3915 no .
C6 H24 3.5654 no .
C7 H1 2.7451 no .
C7 H23 3.3806 no .
C8 H2 2.7664 no .
C8 H10 2.6968 no .
C8 H11 3.3741 no .
C8 H24 3.4497 no .
C9 H2 3.3597 no .
C9 H12 3.3710 no .
C10 H6 2.6687 no .
C10 H7 3.3638 no .
C10 H12 2.7706 no .
C11 H6 2.5458 no .
C11 H8 3.5634 no .
C11 H10 2.6211 no .
C11 H11 3.2093 no .
C11 H12 3.1662 no .
C11 H13 3.1539 no .
C11 H14 3.2111 no .
C11 H15 3.0102 no .
C11 H16 2.6290 no .
C12 H6 3.5330 no .
C12 H8 2.9414 no .
C12 H10 3.2315 no .
C12 H11 2.5890 no .
C13 H14 2.6085 no .
C13 H15 2.8670 no .
C13 H16 3.2301 no .
C14 H13 2.7328 no .
C15 H24 3.3843 no .
C17 H17 3.2240 no .
H1 H2 2.4585 no .
H1 H3 3.5835 no .
H1 H4 2.5488 no .
H1 H5 3.0983 no .
H2 H7 2.5875 no .
H2 H9 2.8942 no .
H5 H23 2.9872 no .
H6 H8 2.3946 no .
H6 H9 2.8254 no .
H6 H10 2.8728 no .
H6 H11 3.5848 no .
H6 H24 3.2580 no .
H7 H8 2.3329 no .
H7 H9 2.3836 no .
H7 H24 3.3367 no .
H8 H10 2.8567 no .
H8 H11 2.4141 no .
H8 H12 2.9334 no .
H9 H10 2.4236 no .
H9 H11 2.3851 no .
H11 H12 2.5726 no .
H12 H13 2.4576 no .
H13 H14 2.5833 no .
H13 H15 3.0100 no .
H16 H19 3.5018 no .
H16 H21 3.5808 no .
H17 H24 2.8759 no .
H17 H25 3.5147 no .
O1 H8 2.6711 no 1_455
O1 H9 3.3835 no 1_455
O1 H12 3.5430 no 1_455
O1 H12 2.7435 no 3_665
O1 H17 3.5057 no 4_454
O1 H23 3.5867 no 2_555
O1 H24 3.4468 no 4_454
O1 H25 2.8345 no 2_555
O1 H25 3.0485 no 4_454
O2 H2 3.1779 no 1_455
O2 H9 2.6761 no 1_455
O2 H14 2.7627 no 2_545
O2 H16 3.3902 no 2_545
O2 H17 2.9949 no 4_454
O2 H18 3.0691 no 4_454
O2 H19 3.1517 no 2_545
O2 H19 3.4453 no 4_454
O3 H1 2.4818 no 3_655
O3 H4 3.3387 no 3_655
O3 H6 3.3680 no 4_454
O3 H7 2.7475 no 4_454
O3 H13 2.5684 no 3_665
O3 H17 3.2597 no 4_454
O3 H18 3.1622 no 4_454
O3 H20 2.7972 no 4_554
O3 H22 3.1750 no 4_554
O3 H24 3.2406 no 4_454
O4 H1 3.4350 no 2_655
O4 H2 3.2679 no 2_655
O5 H4 3.2465 no 2_555
O5 H5 2.4962 no 2_555
O5 H11 3.4277 no 4_455
O6 H11 2.6299 no 4_455
O6 H14 3.5422 no 2_545
O6 H15 2.9813 no 2_545
N1 H3 3.2828 no 3_655
N1 H4 2.8583 no 3_655
N1 H20 3.2201 no 2_545
N3 H13 3.4794 no 3_665
N3 H15 3.3241 no 3_665
N4 H2 3.1217 no 2_655
N4 H12 3.5910 no 3_665
C1 H8 3.2997 no 1_455
C1 H12 3.1736 no 3_665
C1 H17 3.5075 no 4_454
C2 H9 3.3052 no 1_455
C2 H14 3.4242 no 2_545
C2 H17 3.1769 no 4_454
C2 H18 3.3144 no 4_454
C3 H1 3.1582 no 3_655
C3 H4 3.4272 no 3_655
C3 H13 2.8986 no 3_665
C3 H17 3.3049 no 4_454
C3 H18 3.3452 no 4_454
C3 H20 3.5857 no 4_554
C4 H4 3.2955 no 3_655
C5 H3 3.0914 no 3_655
C5 H4 3.2512 no 3_655
C5 H18 3.1200 no 2_645
C5 H20 3.0612 no 2_545
C6 H13 3.4755 no 2_645
C6 H14 3.3316 no 2_645
C6 H18 3.1890 no 2_645
C7 H3 3.4084 no 3_655
C7 H4 2.9996 no 3_655
C7 H19 3.4589 no 2_545
C7 H20 2.7840 no 2_545
C8 H20 3.5009 no 1_655
C8 H21 3.2877 no 1_655
C9 H17 3.5494 no 4_554
C9 H21 2.9402 no 1_655
C10 H15 3.5769 no 3_665
C10 H22 3.5457 no 4_554
C11 H13 3.4502 no 3_665
C12 H15 2.9538 no 3_665
C12 H24 3.5146 no 2_655
C12 H25 3.5287 no 2_655
C13 H2 3.1520 no 2_655
C13 H24 3.5012 no 2_655
C14 H2 3.0880 no 2_655
C14 H12 3.4761 no 3_665
C14 H22 3.1626 no 2_555
C15 H1 3.4720 no 2_655
C15 H2 3.4390 no 2_655
C15 H9 3.4452 no 4_455
C16 H1 3.5107 no 2_555
C16 H4 3.2502 no 2_555
C16 H5 2.8895 no 2_555
C16 H7 2.9628 no 1_455
C16 H8 3.1147 no 1_455
C16 H11 3.5644 no 4_455
C16 H14 3.3732 no 2_545
C17 H11 3.3850 no 4_455
C17 H12 3.3519 no 2_645
C17 H15 3.2049 no 2_545
H1 O3 2.4818 no 3_655
H1 O4 3.4350 no 2_645
H1 C3 3.1582 no 3_655
H1 C15 3.4720 no 2_645
H1 C16 3.5107 no 2_545
H1 H3 2.9970 no 3_655
H1 H4 3.5647 no 3_655
H1 H6 3.2937 no 2_645
H1 H7 3.4360 no 2_645
H1 H18 2.7514 no 2_645
H1 H20 2.5657 no 2_545
H2 O2 3.1779 no 1_655
H2 O4 3.2679 no 2_645
H2 N4 3.1217 no 2_645
H2 C13 3.1520 no 2_645
H2 C14 3.0880 no 2_645
H2 C15 3.4390 no 2_645
H2 H13 3.1022 no 2_645
H2 H14 2.4529 no 2_645
H2 H16 3.3296 no 2_645
H2 H18 2.8779 no 2_645
H3 N1 3.2828 no 3_655
H3 C5 3.0914 no 3_655
H3 C7 3.4084 no 3_655
H3 H1 2.9970 no 3_655
H3 H4 2.8454 no 3_655
H3 H18 2.9944 no 4_454
H3 H19 3.4013 no 2_545
H4 O3 3.3387 no 3_655
H4 O5 3.2465 no 2_545
H4 N1 2.8583 no 3_655
H4 C3 3.4272 no 3_655
H4 C4 3.2955 no 3_655
H4 C5 3.2512 no 3_655
H4 C7 2.9996 no 3_655
H4 C16 3.2502 no 2_545
H4 H1 3.5647 no 3_655
H4 H3 2.8454 no 3_655
H4 H4 2.8166 no 3_655
H4 H10 3.0222 no 3_655
H4 H19 3.5173 no 2_545
H4 H20 2.5300 no 2_545
H5 O5 2.4962 no 2_545
H5 C16 2.8895 no 2_545
H5 H16 3.3973 no 2_545
H5 H19 2.9230 no 2_545
H5 H20 2.3893 no 2_545
H5 H21 3.4357 no 2_545
H6 O3 3.3680 no 4_555
H6 H1 3.2937 no 2_655
H7 O3 2.7475 no 4_555
H7 C16 2.9628 no 1_655
H7 H1 3.4360 no 2_655
H7 H13 2.9787 no 2_645
H7 H14 3.2605 no 2_645
H7 H20 2.8035 no 1_655
H7 H21 2.7529 no 1_655
H7 H22 2.8229 no 1_655
H8 O1 2.6711 no 1_655
H8 C1 3.2997 no 1_655
H8 C16 3.1147 no 1_655
H8 H20 3.0856 no 1_655
H8 H21 2.3575 no 1_655
H8 H22 3.5697 no 1_655
H9 O1 3.3835 no 1_655
H9 O2 2.6761 no 1_655
H9 C2 3.3052 no 1_655
H9 C15 3.4452 no 4_554
H9 H17 2.8277 no 4_554
H9 H19 3.2143 no 4_554
H9 H21 2.9046 no 1_655
H10 H4 3.0222 no 3_655
H10 H20 3.4809 no 4_554
H10 H22 3.2492 no 4_554
H11 O5 3.4277 no 4_554
H11 O6 2.6299 no 4_554
H11 C16 3.5644 no 4_554
H11 C17 3.3850 no 4_554
H11 H15 2.9134 no 3_665
H11 H17 3.1866 no 4_554
H11 H22 2.9795 no 4_554
H11 H25 3.0853 no 4_554
H12 O1 3.5430 no 1_655
H12 O1 2.7435 no 3_665
H12 N4 3.5910 no 3_665
H12 C1 3.1736 no 3_665
H12 C14 3.4761 no 3_665
H12 C17 3.3519 no 2_655
H12 H15 2.6899 no 3_665
H12 H24 3.0951 no 2_655
H12 H25 2.8328 no 2_655
H12 H25 3.1724 no 4_554
H13 O3 2.5684 no 3_665
H13 N3 3.4794 no 3_665
H13 C3 2.8986 no 3_665
H13 C6 3.4755 no 2_655
H13 C11 3.4502 no 3_665
H13 H2 3.1022 no 2_655
H13 H7 2.9787 no 2_655
H13 H22 3.3166 no 2_555
H13 H24 3.0854 no 2_655
H14 O2 2.7627 no 2_555
H14 O6 3.5422 no 2_555
H14 C2 3.4242 no 2_555
H14 C6 3.3316 no 2_655
H14 C16 3.3732 no 2_555
H14 H2 2.4529 no 2_655
H14 H7 3.2605 no 2_655
H14 H21 3.4401 no 2_555
H14 H22 2.5227 no 2_555
H15 O6 2.9813 no 2_555
H15 N3 3.3241 no 3_665
H15 C10 3.5769 no 3_665
H15 C12 2.9538 no 3_665
H15 C17 3.2049 no 2_555
H15 H11 2.9134 no 3_665
H15 H12 2.6899 no 3_665
H15 H22 2.9596 no 2_555
H15 H23 3.2544 no 2_555
H15 H25 2.8786 no 2_555
H16 O2 3.3902 no 2_555
H16 H2 3.3296 no 2_655
H16 H5 3.3973 no 2_555
H16 H23 3.5760 no 2_555
H17 O1 3.5057 no 4_555
H17 O2 2.9949 no 4_555
H17 O3 3.2597 no 4_555
H17 C1 3.5075 no 4_555
H17 C2 3.1769 no 4_555
H17 C3 3.3049 no 4_555
H17 C9 3.5494 no 4_455
H17 H9 2.8277 no 4_455
H17 H11 3.1866 no 4_455
H18 O2 3.0691 no 4_555
H18 O3 3.1622 no 4_555
H18 C2 3.3144 no 4_555
H18 C3 3.3452 no 4_555
H18 C5 3.1200 no 2_655
H18 C6 3.1890 no 2_655
H18 H1 2.7514 no 2_655
H18 H2 2.8779 no 2_655
H18 H3 2.9944 no 4_555
H18 H19 3.5478 no 3_666
H19 O2 3.1517 no 2_555
H19 O2 3.4453 no 4_555
H19 C7 3.4589 no 2_555
H19 H3 3.4013 no 2_555
H19 H4 3.5173 no 2_555
H19 H5 2.9230 no 2_555
H19 H9 3.2143 no 4_455
H19 H18 3.5478 no 3_666
H20 O3 2.7972 no 4_455
H20 N1 3.2201 no 2_555
H20 C3 3.5857 no 4_455
H20 C5 3.0612 no 2_555
H20 C7 2.7840 no 2_555
H20 C8 3.5009 no 1_455
H20 H1 2.5657 no 2_555
H20 H4 2.5300 no 2_555
H20 H5 2.3893 no 2_555
H20 H7 2.8035 no 1_455
H20 H8 3.0856 no 1_455
H20 H10 3.4809 no 4_455
H21 C8 3.2877 no 1_455
H21 C9 2.9402 no 1_455
H21 H5 3.4357 no 2_555
H21 H7 2.7529 no 1_455
H21 H8 2.3575 no 1_455
H21 H9 2.9046 no 1_455
H21 H14 3.4401 no 2_545
H22 O3 3.1750 no 4_455
H22 C10 3.5457 no 4_455
H22 C14 3.1626 no 2_545
H22 H7 2.8229 no 1_455
H22 H8 3.5697 no 1_455
H22 H10 3.2492 no 4_455
H22 H11 2.9795 no 4_455
H22 H13 3.3166 no 2_545
H22 H14 2.5227 no 2_545
H22 H15 2.9596 no 2_545
H23 O1 3.5867 no 2_545
H23 H15 3.2544 no 2_545
H23 H16 3.5760 no 2_545
H24 O1 3.4468 no 4_555
H24 O3 3.2406 no 4_555
H24 C12 3.5146 no 2_645
H24 C13 3.5012 no 2_645
H24 H12 3.0951 no 2_645
H24 H13 3.0854 no 2_645
H25 O1 2.8345 no 2_545
H25 O1 3.0485 no 4_555
H25 C12 3.5287 no 2_645
H25 H11 3.0853 no 4_455
H25 H12 2.8328 no 2_645
H25 H12 3.1724 no 4_455
H25 H15 2.8786 no 2_545

loop_
_geom_torsion_atom_site_label_1
_geom_torsion_atom_site_label_2
_geom_torsion_atom_site_label_3
_geom_torsion_atom_site_label_4
_geom_torsion
_geom_torsion_publ_flag
C1 Mo1 P1 O4 -103.05(17) no
C1 Mo1 P1 O5 12.43(17) no
C1 Mo1 P1 O6 126.94(17) no
C2 Mo1 P1 O4 174.68(17) no
C2 Mo1 P1 O5 -69.84(17) no
C2 Mo1 P1 O6 44.67(17) no
P1 Mo1 C4 N1 112.5(4) no
P1 Mo1 C4 N2 -65.3(4) no
C4 Mo1 P1 O4 81.09(16) no
C4 Mo1 P1 O5 -163.43(15) no
C4 Mo1 P1 O6 -48.91(15) no
P1 Mo1 C11 N3 130.4(4) no
P1 Mo1 C11 N4 -60.1(4) no
C11 Mo1 P1 O4 -14.01(14) no
C11 Mo1 P1 O5 101.47(15) no
C11 Mo1 P1 O6 -144.01(14) no
C1 Mo1 C11 N3 -136.8(4) no
C1 Mo1 C11 N4 32.7(4) no
C2 Mo1 C4 N1 23.5(4) no
C2 Mo1 C4 N2 -154.2(4) no
C3 Mo1 C4 N1 -66.8(4) no
C3 Mo1 C4 N2 115.4(4) no
C3 Mo1 C11 N3 -51.8(4) no
C3 Mo1 C11 N4 117.7(4) no
C4 Mo1 C11 N3 40.2(4) no
C4 Mo1 C11 N4 -150.3(4) no
C11 Mo1 C4 N1 -156.1(4) no
C11 Mo1 C4 N2 26.1(4) no
Mo1 P1 O4 C15 175.2(2) no
Mo1 P1 O5 C16 58.6(3) no
Mo1 P1 O6 C17 57.6(3) no
O4 P1 O5 C16 -176.0(3) no
O5 P1 O4 C15 50.2(3) no
O4 P1 O6 C17 -77.3(3) no
O6 P1 O4 C15 -47.7(4) no
O5 P1 O6 C17 -177.5(3) no
O6 P1 O5 C16 -69.8(3) no
C4 N1 C5 C6 -1.5(6) no
C5 N1 C4 Mo1 -177.6(4) no
C5 N1 C4 N2 0.7(5) no
C7 N1 C4 Mo1 3.0(7) no
C7 N1 C4 N2 -178.7(5) no
C7 N1 C5 C6 178.0(5) no
C4 N2 C6 C5 -1.2(6) no
C6 N2 C4 Mo1 178.4(4) no
C6 N2 C4 N1 0.3(5) no
C4 N2 C8 C9 -89.9(6) no
C8 N2 C4 Mo1 -9.6(8) no
C8 N2 C4 N1 172.3(4) no
C6 N2 C8 C9 81.4(6) no
C8 N2 C6 C5 -173.5(4) no
C10 N3 C11 Mo1 -18.1(7) no
C10 N3 C11 N4 170.4(4) no
C11 N3 C10 C9 -88.1(6) no
C10 N3 C12 C13 -171.4(4) no
C12 N3 C10 C9 81.6(6) no
C11 N3 C12 C13 -0.4(6) no
C12 N3 C11 Mo1 171.3(4) no
C12 N3 C11 N4 -0.2(5) no
C11 N4 C13 C12 -1.0(6) no
C13 N4 C11 Mo1 -170.7(4) no
C13 N4 C11 N3 0.8(5) no
C14 N4 C11 Mo1 8.1(7) no
C14 N4 C11 N3 179.6(4) no
C14 N4 C13 C12 -179.9(4) no
N1 C5 C6 N2 1.5(6) no
N2 C8 C9 C10 66.4(6) no
C8 C9 C10 N3 65.4(6) no
N3 C12 C13 N4 0.8(6) no
